data_7712418
loop_
_publ_author_name
'Essien, Nsikak B.'
'Galv\'acsi , Antal Tam\'as'
'K\'allay, Csilla'
'Al-Hilaly, Youssra Kareem'
'Gonzalez-Mendez, Ramon'
'Akien, Geoffrey'
'Tizzard, Graham J.'
'Coles, Simon'
'Besora, Maria'
'Kostakis, George E.'

_publ_section_title
;
 Fluorine-based Zn salan complexes
;
_journal_name_full 'Dalton Transactions'
_journal_paper_doi 10.1039/D2DT04082D
_journal_year 2023
_chemical_absolute_configuration ad
_chemical_formula_moiety 'C44 H44 F12 N4 O8 Zn2, 2(C H4 O), 0.75(H2 O)'
_chemical_formula_sum 'C46 H53.5 F12 N4 O10.75 Zn2'
_chemical_formula_weight 1193.16
_space_group_crystal_system triclinic
_space_group_IT_number 1
_space_group_name_Hall 'P 1'
_space_group_name_H-M_alt 'P 1'
_atom_sites_solution_hydrogens mixed
_atom_sites_solution_primary dual
_audit_creation_date 2022-10-19
_audit_creation_method
;
Olex2 1.5-alpha
(compiled 2022.06.10 svn.r3fa896fb for OlexSys, GUI svn.r6535)
;
_audit_update_record
;
2022-12-20 deposited with the CCDC.	2023-02-24 downloaded from the CCDC.
;
_cell_angle_alpha 81.280(3)
_cell_angle_beta 72.282(3)
_cell_angle_gamma 85.815(4)
_cell_formula_units_Z 1
_cell_length_a 8.7181(3)
_cell_length_b 11.4705(6)
_cell_length_c 13.6295(4)
_cell_measurement_reflns_used 9200
_cell_measurement_temperature 100(2)
_cell_measurement_theta_max 69.1340
_cell_measurement_theta_min 3.4340
_cell_volume 1282.78(9)
_computing_cell_refinement 'CrysAlisPro 1.171.42.57a (Rigaku OD, 2022)'
_computing_data_collection 'CrysAlisPro 1.171.42.57a (Rigaku OD, 2022)'
_computing_data_reduction 'CrysAlisPro 1.171.42.57a (Rigaku OD, 2022)'
_computing_molecular_graphics 'Olex2 1.5-alpha (Dolomanov et al., 2009)'
_computing_publication_material 'Olex2 1.5-alpha (Dolomanov et al., 2009)'
_computing_structure_refinement 'SHELXL 2018/3 (Sheldrick, 2015)'
_computing_structure_solution 'SHELXT 2018/2 (Sheldrick, 2018)'
_diffrn_ambient_temperature 100(2)
_diffrn_detector 'hybrid pixel array detector'
_diffrn_detector_area_resol_mean 10
_diffrn_detector_dtime 0.000
_diffrn_detector_type 'Rigaku, HyPix 6000HE'
_diffrn_measured_fraction_theta_full 0.993
_diffrn_measured_fraction_theta_max 0.928
_diffrn_measurement_details
;
List of Runs (angles in degrees, time in seconds):

  # Type    Start    End  Width  t~exp~   \w     \q     \k     \f   Frames
#--------------------------------------------------------------------------
  1  \w   -120.00 -39.00   0.50    5.00    --  -45.09 -36.00  96.00  162
  2  \w    -20.00  30.00   0.50    5.00    --  -45.09  36.00-107.00  100
  3  \w     39.00 121.00   0.50    5.00    --   45.09  36.00-107.00  164
  4  \w    -30.00  12.00   0.50    5.00    --   45.09 -36.00  96.00   84
  5  \w   -172.00 -91.00   0.50   20.00    --  -97.00 -36.00  96.00  162
  6  \w    104.00 168.00   0.50   20.00    --  109.75  36.00-107.00  128
  7  \w    -65.00  18.00   0.50    5.00    --  -45.09  77.00   0.00  166
  8  \w    -90.00 -16.00   0.50    5.00    --  -45.09 125.00 -30.00  148
  9  \w   -119.00 -37.00   0.50    5.00    --  -45.09 -45.00 -99.03  164
 10  \w    -90.00 -16.00   0.50    5.00    --  -45.09 125.00-180.00  148
 11  \w    -62.00 -33.00   0.50    5.00    --  -45.09 -58.00 174.69   58
 12  \w    -23.00  30.00   0.50    5.00    --  -45.09  38.00  30.00  106
 13  \w    -93.00 -23.00   0.50   20.00    --  -97.00  93.00 121.42  140
 14  \w   -140.00 -90.00   0.50   20.00    --  -97.00 -15.00 -30.00  100
 15  \w    -93.00 -23.00   0.50   20.00    --  -97.00  97.00 -24.81  140
 16  \w    -55.00 -23.00   0.50   20.00    --  -97.00  61.00  90.00   64
 17  \w   -170.00 -94.00   0.50   20.00    --  -97.00-125.00-180.00  152
 18  \w   -140.00 -90.00   0.50   20.00    --  -97.00 -15.00   0.00  100
 19  \w    -97.00 -23.00   0.50   20.00    --  -97.00 115.00   8.40  148
 20  \w    -55.00 -23.00   0.50   20.00    --  -97.00  61.00-120.00   64
 21  \w    -97.00 -23.00   0.50   20.00    --  -97.00 117.00-113.95  148
 22  \w    -93.00 -23.00   0.50   20.00    --  -97.00  93.00  59.16  140
 23  \w    -79.00 -23.00   0.50   20.00    --  -97.00  77.00-120.00  112
 24  \w    -79.00 -23.00   0.50   20.00    --  -97.00  77.00  60.00  112
 25  \w   -170.00-106.00   0.50   20.00    --  -97.00 -77.00-120.00  128
 26  \w    -93.00 -23.00   0.50   20.00    --  -97.00  97.00-102.29  140
 27  \w    -55.00 -23.00   0.50   20.00    --  -97.00  61.00-150.00   64
 28  \w    102.00 175.00   0.50   20.00    --  109.75  45.00 120.00  146
 29  \w     37.00  93.00   0.50   20.00    --  109.75 -95.00  90.00  112
 30  \w     37.00  93.00   0.50   20.00    --  109.75 -95.00   0.00  112
 31  \w    104.00 132.00   0.50   20.00    --  109.75  15.00-180.00   56
 32  \w     37.00  93.00   0.50   20.00    --  109.75 -95.00-150.00  112
 33  \w     37.00  93.00   0.50   20.00    --  109.75 -95.00-180.00  112
 34  \w    104.00 132.00   0.50   20.00    --  109.75  15.00-150.00   56
 35  \w     37.00  93.00   0.50   20.00    --  109.75 -95.00 150.00  112
 36  \w     37.00  93.00   0.50   20.00    --  109.75 -95.00 -30.00  112
 37  \w    104.00 132.00   0.50   20.00    --  109.75  15.00 -30.00   56
 38  \w     37.00 100.00   0.50   20.00    --  109.75-125.00-180.00  126
 39  \w    104.00 132.00   0.50   20.00    --  109.75  15.00 150.00   56
 40  \w    104.00 132.00   0.50   20.00    --  109.75  15.00-120.00   56
 41  \w     37.00  71.00   0.50   20.00    --  109.75 -77.00 120.00   68
 42  \w   -120.00 -39.00   0.50    5.00    --  -45.09 -38.00 -60.00  162
 43  \w   -118.00 -36.00   0.50    5.00    --  -45.09 -48.00-143.32  164
 44  \w    -62.00 -34.00   0.50    5.00    --  -45.09 -57.00  49.79   56
 45  \w   -120.00 -39.00   0.50    5.00    --  -45.09 -38.00   0.00  162
 46  \w     36.00 118.00   0.50    5.00    --   45.09  49.00 159.34  164
 47  \w     35.00 118.00   0.50    5.00    --   45.09  53.00  23.84  166
 48  \w     35.00 118.00   0.50    5.00    --   45.09  53.00  67.75  166
 49  \w     35.00  93.00   0.50    5.00    --   45.09  53.00 -31.63  116
 50  \w     36.00 118.00   0.50    5.00    --   45.09  52.00-177.10  164
;
_diffrn_measurement_device 'four-circle diffractometer'
_diffrn_measurement_device_details 'Rigaku, UG2 \k goniometer'
_diffrn_measurement_device_type
'Rigaku 007HF diffractometer with HF Varimax confocal mirrors, an UG2 goniometer and HyPix 6000HE detector'
_diffrn_measurement_method 'profile data from \w-scans'
_diffrn_measurement_specimen_support 'MiTeGen loops'
_diffrn_orient_matrix_type 'CrysAlisPro convention (1999,Acta A55,543-557)'
_diffrn_orient_matrix_UB_11 0.1825787000
_diffrn_orient_matrix_UB_12 0.0031693000
_diffrn_orient_matrix_UB_13 -0.0553469000
_diffrn_orient_matrix_UB_21 0.0066883000
_diffrn_orient_matrix_UB_22 -0.1353607000
_diffrn_orient_matrix_UB_23 0.0056501000
_diffrn_orient_matrix_UB_31 -0.0325711000
_diffrn_orient_matrix_UB_32 0.0120428000
_diffrn_orient_matrix_UB_33 -0.1060706000
_diffrn_radiation_collimation 'HF Varimax focusing mirrors'
_diffrn_radiation_monochromator mirror
_diffrn_radiation_probe x-ray
_diffrn_radiation_type 'Cu K\a'
_diffrn_radiation_wavelength 1.54178
_diffrn_reflns_av_R_equivalents 0.0651
_diffrn_reflns_av_unetI/netI 0.0646
_diffrn_reflns_Laue_measured_fraction_full 0.993
_diffrn_reflns_Laue_measured_fraction_max 0.928
_diffrn_reflns_limit_h_max 10
_diffrn_reflns_limit_h_min -10
_diffrn_reflns_limit_k_max 14
_diffrn_reflns_limit_k_min -14
_diffrn_reflns_limit_l_max 11
_diffrn_reflns_limit_l_min -16
_diffrn_reflns_number 23112
_diffrn_reflns_point_group_measured_fraction_full 0.805
_diffrn_reflns_point_group_measured_fraction_max 0.734
_diffrn_reflns_theta_full 67.679
_diffrn_reflns_theta_max 77.187
_diffrn_reflns_theta_min 3.436
_diffrn_source 'Rotating anode'
_diffrn_source_current 30.0
_diffrn_source_power 1.2
_diffrn_source_target Cu
_diffrn_source_type 'Rigaku 007 HF'
_diffrn_source_voltage 40.0
_exptl_absorpt_coefficient_mu 2.080
_exptl_absorpt_correction_T_max 1.00000
_exptl_absorpt_correction_T_min 0.73060
_exptl_absorpt_correction_type multi-scan
_exptl_absorpt_process_details
;
CrysAlisPro 1.171.42.57a (Rigaku Oxford Diffraction, 2022)
Empirical absorption correction using spherical harmonics,
implemented in SCALE3 ABSPACK scaling algorithm.
;
_exptl_crystal_colour colourless
_exptl_crystal_colour_primary colourless
_exptl_crystal_density_diffrn 1.545
_exptl_crystal_description plate
_exptl_crystal_F_000 612
_exptl_crystal_recrystallization_method 'The material was recrystallised from methanol by slow evaporation'
_exptl_crystal_size_max 0.09
_exptl_crystal_size_mid 0.05
_exptl_crystal_size_min 0.005
_refine_diff_density_max 1.034
_refine_diff_density_min -0.896
_refine_diff_density_rms 0.093
_refine_ls_abs_structure_details
;
 Classical Flack method preferred over Parsons because s.u. lower.
;
_refine_ls_abs_structure_Flack -0.02(5)
_refine_ls_extinction_method none
_refine_ls_goodness_of_fit_ref 1.015
_refine_ls_hydrogen_treatment constr
_refine_ls_matrix_type full
_refine_ls_number_parameters 703
_refine_ls_number_reflns 7985
_refine_ls_number_restraints 21
_refine_ls_restrained_S_all 1.015
_refine_ls_R_factor_all 0.0885
_refine_ls_R_factor_gt 0.0732
_refine_ls_shift/su_max 0.001
_refine_ls_shift/su_mean 0.000
_refine_ls_structure_factor_coef Fsqd
_refine_ls_weighting_details 'w=1/[\s^2^(Fo^2^)+(0.1496P)^2^] where P=(Fo^2^+2Fc^2^)/3'
_refine_ls_weighting_scheme calc
_refine_ls_wR_factor_gt 0.1868
_refine_ls_wR_factor_ref 0.2058
_reflns_Friedel_coverage 0.581
_reflns_Friedel_fraction_full 0.617
_reflns_Friedel_fraction_max 0.539
_reflns_number_gt 6460
_reflns_number_total 7985
_reflns_threshold_expression 'I > 2\s(I)'
_cod_data_source_file d2dt04082d2.cif
_cod_data_source_block 1RR
_cod_original_formula_sum 'C46 H53.50 F12 N4 O10.75 Zn2'
_cod_database_code 7712418
_shelx_shelxl_version_number 2018/3
_chemical_oxdiff_formula 'C22 H22 F6 N2 O2 Zn'
_chemical_oxdiff_usercomment NBE728
_shelx_space_group_comment
;
The symmetry employed for this shelxl refinement is uniquely defined
by the following loop, which should always be used as a source of
symmetry information in preference to the above space-group names.
They are only intended as comments.
;
_olex2_refinement_description
;
1. Fixed Uiso
 At 1.2 times of:
  All C(H) groups, All C(H,H) groups, All N(H) groups
 At 1.5 times of:
  All C(H,H,H) groups, All O(H) groups, All O(H,H) groups
2. Restrained distances
 H71B-O61A_$1
 1.9 with sigma of 0.0002
 H71A-O51
 2 with sigma of 0.0002
 O61A-C61A \\sim O61B-C61B
 with sigma of 0.02
3. Uiso/Uaniso restraints and constraints
Uanis(O61B) \\sim Ueq, Uanis(C61B) \\sim Ueq: with sigma of 0.02 and sigma for
terminal atoms of 0.02
4. Rigid body (RIGU) restrains
 O61B, C61B
 with sigma for 1-2 distances of 0.002 and sigma for 1-3 distances of 0.002
5. Others
 Fixed Sof: O71(0.75) H71A(0.75) H71B(0.75) O61A(0.75) H61A(0.75) C61A(0.75)
 H61B(0.75) H61C(0.75) H61D(0.75) O61B(0.25) H61E(0.25) C61B(0.25) H61F(0.25)
 H61G(0.25) H61H(0.25)
6.a Free rotating group:
 O71(H71A,H71B)
6.b Ternary CH refined with riding coordinates:
 N1(H1), N2(H2), N3(H3), N4(H4), C9(H9), C14(H14), C31(H31), C36(H36)
6.c Secondary CH2 refined with riding coordinates:
 C8(H8A,H8B), C10(H10A,H10B), C11(H11A,H11B), C12(H12A,H12B), C13(H13A,H13B),
 C15(H15A,H15B), C30(H30A,H30B), C32(H32A,H32B), C33(H33A,H33B), C34(H34A,H34B),
  C35(H35A,H35B), C37(H37A,H37B)
6.d Aromatic/amide H refined with riding coordinates:
 C2(H2A), C3(H3A), C5(H5), C17(H17), C19(H19), C20(H20), C24(H24), C25(H25),
 C27(H27), C39(H39), C41(H41), C42(H42)
6.e Idealised Me refined as rotating group:
 C51(H51A,H51B,H51C), C61A(H61B,H61C,H61D), C61B(H61F,H61G,H61H)
6.f Idealised tetrahedral OH refined as rotating group:
 O51(H51), O61A(H61A), O61B(H61E)
;
_olex2_diffrn_ambient_temperature_device 'Oxford Cryosystems'
_olex2_exptl_crystal_mounting_method 'The crystal was mounted on a MITIGEN holder in oil'
_olex2_submission_original_sample_id NBE728
_olex2_submission_special_instructions 'No special instructions were received'
_oxdiff_exptl_absorpt_empirical_details
;
Empirical correction (ABSPACK) includes:
- Absorption correction using spherical harmonics
- Frame scaling
- Detector area scaling
;
_oxdiff_exptl_absorpt_empirical_full_max 1.927
_oxdiff_exptl_absorpt_empirical_full_min 0.593

loop_
_space_group_symop_operation_xyz
'x, y, z'

loop_
_atom_site_label
_atom_site_type_symbol
_atom_site_fract_x
_atom_site_fract_y
_atom_site_fract_z
_atom_site_U_iso_or_equiv
_atom_site_adp_type
_atom_site_occupancy
_atom_site_site_symmetry_order
_atom_site_calc_flag
_atom_site_refinement_flags_posn
_atom_site_refinement_flags_adp
_atom_site_refinement_flags_occupancy
_atom_site_disorder_assembly
_atom_site_disorder_group
Zn1 Zn 0.3764(9) 0.5856(7) 0.5474(6) 0.0410(3) Uani 1 1 d . . . . .
Zn2 Zn 0.4466(9) 0.3414(7) 0.4626(6) 0.0402(3) Uani 1 1 d . . . . .
F1 F 0.6621(14) 0.8298(12) -0.0231(10) 0.104(4) Uani 1 1 d . . . . .
F2 F 0.4833(15) 0.9096(11) -0.0914(8) 0.093(3) Uani 1 1 d . . . . .
F3 F 0.4824(17) 0.9410(10) 0.0588(9) 0.098(3) Uani 1 1 d . . . . .
F4 F 0.4464(11) 0.3879(10) 1.0054(8) 0.067(2) Uani 1 1 d . . . . .
F5 F 0.6421(13) 0.3321(10) 1.0687(8) 0.062(2) Uani 1 1 d . . . . .
F6 F 0.6330(13) 0.2715(10) 0.9295(8) 0.0682(19) Uani 1 1 d . . . . .
F7 F 0.1639(17) 0.0492(13) 1.0061(11) 0.112(4) Uani 1 1 d . . . . .
F8 F -0.0823(15) 0.0228(10) 1.0908(8) 0.091(3) Uani 1 1 d . . . . .
F9 F 0.013(2) -0.0142(11) 0.9338(9) 0.114(4) Uani 1 1 d . . . . .
F10 F 0.9310(12) 0.5437(10) 0.0033(8) 0.068(2) Uani 1 1 d . . . . .
F11 F 1.1789(13) 0.5889(10) -0.0600(8) 0.062(2) Uani 1 1 d . . . . .
F12 F 1.0291(14) 0.6585(10) 0.0760(8) 0.080(2) Uani 1 1 d . . . . .
O1 O 0.4237(13) 0.5111(10) 0.4109(8) 0.0440(17) Uani 1 1 d . . . . .
O2 O 0.4106(14) 0.7698(10) 0.0359(8) 0.058(2) Uani 1 1 d . . . . .
O3 O 0.5967(12) 0.6224(10) 0.5452(8) 0.0467(16) Uani 1 1 d . . . . .
O4 O 0.6923(13) 0.4580(10) 0.9277(8) 0.0469(18) Uani 1 1 d . . . . .
O5 O 0.3481(13) 0.4150(10) 0.6019(8) 0.0449(17) Uani 1 1 d . . . . .
O6 O -0.0220(13) 0.1680(10) 0.9677(8) 0.0561(19) Uani 1 1 d . . . . .
O7 O 0.6740(12) 0.3161(10) 0.4638(8) 0.0485(17) Uani 1 1 d . . . . .
O8 O 1.1099(13) 0.4703(10) 0.0837(8) 0.0485(19) Uani 1 1 d . . . . .
N1 N 0.2079(13) 0.7027(10) 0.4946(8) 0.0406(17) Uani 1 1 d . . . . .
H1 H 0.259616 0.778573 0.466181 0.049 Uiso 1 1 calc R U . . .
N2 N 0.2692(13) 0.6704(10) 0.6868(9) 0.0384(19) Uani 1 1 d . . . . .
H2 H 0.211319 0.610890 0.742783 0.046 Uiso 1 1 calc R U . . .
N3 N 0.2536(13) 0.2257(10) 0.5094(8) 0.0399(17) Uani 1 1 d . . . . .
H3 H 0.289566 0.151128 0.542274 0.048 Uiso 1 1 calc R U . . .
N4 N 0.4991(13) 0.2595(11) 0.3205(9) 0.0402(19) Uani 1 1 d . . . . .
H4 H 0.488435 0.320346 0.263912 0.048 Uiso 1 1 calc R U . . .
C1 C 0.4230(15) 0.5753(11) 0.3194(9) 0.042(2) Uani 1 1 d . . . . .
C2 C 0.5495(17) 0.5635(12) 0.2279(11) 0.047(3) Uani 1 1 d . . . . .
H2A H 0.637080 0.513154 0.230746 0.056 Uiso 1 1 calc R U . . .
C3 C 0.5448(17) 0.6265(13) 0.1333(10) 0.050(3) Uani 1 1 d . . . . .
H3A H 0.624590 0.615187 0.071981 0.060 Uiso 1 1 calc R U . . .
C4 C 0.4194(16) 0.7058(11) 0.1326(9) 0.044(2) Uani 1 1 d . . . . .
C5 C 0.2941(16) 0.7218(12) 0.2203(9) 0.047(2) Uani 1 1 d . . . . .
H5 H 0.210803 0.776340 0.217091 0.056 Uiso 1 1 calc R U . . .
C6 C 0.2955(15) 0.6526(11) 0.3161(9) 0.043(2) Uani 1 1 d . . . . .
C7 C 0.5077(19) 0.8608(14) -0.0033(11) 0.065(3) Uani 1 1 d . . . . .
C8 C 0.1555(15) 0.6615(13) 0.4110(10) 0.049(2) Uani 1 1 d . . . . .
H8A H 0.107259 0.584876 0.436264 0.058 Uiso 1 1 calc R U . . .
H8B H 0.074746 0.716338 0.393524 0.058 Uiso 1 1 calc R U . . .
C9 C 0.0735(14) 0.7205(11) 0.5902(9) 0.039(2) Uani 1 1 d . . . . .
H9 H 0.024646 0.644209 0.621650 0.047 Uiso 1 1 calc R U . . .
C10 C -0.0581(15) 0.8077(12) 0.5679(10) 0.046(2) Uani 1 1 d . . . . .
H10A H -0.007809 0.877266 0.523267 0.055 Uiso 1 1 calc R U . . .
H10B H -0.116855 0.771386 0.530970 0.055 Uiso 1 1 calc R U . . .
C11 C -0.1768(16) 0.8449(13) 0.6676(10) 0.051(3) Uani 1 1 d . . . . .
H11A H -0.250309 0.905873 0.649312 0.061 Uiso 1 1 calc R U . . .
H11B H -0.239826 0.777771 0.707106 0.061 Uiso 1 1 calc R U . . .
C12 C -0.0902(15) 0.8912(12) 0.7350(10) 0.049(2) Uani 1 1 d . . . . .
H12A H -0.031170 0.960880 0.697462 0.059 Uiso 1 1 calc R U . . .
H12B H -0.167939 0.912688 0.797858 0.059 Uiso 1 1 calc R U . . .
C13 C 0.0253(16) 0.7954(13) 0.7626(10) 0.054(3) Uani 1 1 d . . . . .
H13A H -0.034719 0.726338 0.800562 0.065 Uiso 1 1 calc R U . . .
H13B H 0.078688 0.823183 0.807175 0.065 Uiso 1 1 calc R U . . .
C14 C 0.1517(14) 0.7618(11) 0.6646(9) 0.039(2) Uani 1 1 d . . . . .
H14 H 0.211463 0.832753 0.628586 0.047 Uiso 1 1 calc R U . . .
C15 C 0.3972(15) 0.7172(12) 0.7197(10) 0.044(2) Uani 1 1 d . . . . .
H15A H 0.445795 0.783479 0.669283 0.052 Uiso 1 1 calc R U . . .
H15B H 0.349114 0.745925 0.786087 0.052 Uiso 1 1 calc R U . . .
C16 C 0.5210(15) 0.6294(12) 0.7294(9) 0.042(2) Uani 1 1 d . . . . .
C17 C 0.5493(15) 0.5847(12) 0.8253(9) 0.043(2) Uani 1 1 d . . . . .
H17 H 0.486246 0.612619 0.885925 0.051 Uiso 1 1 calc R U . . .
C18 C 0.6663(15) 0.5023(12) 0.8301(9) 0.044(2) Uani 1 1 d . . . . .
C19 C 0.7656(16) 0.4580(13) 0.7425(10) 0.049(2) Uani 1 1 d . . . . .
H19 H 0.846408 0.402035 0.747743 0.059 Uiso 1 1 calc R U . . .
C20 C 0.7418(15) 0.4991(12) 0.6469(9) 0.046(2) Uani 1 1 d . . . . .
H20 H 0.807553 0.470570 0.587284 0.056 Uiso 1 1 calc R U . . .
C21 C 0.6202(14) 0.5827(11) 0.6394(9) 0.041(2) Uani 1 1 d . . . . .
C22 C 0.6027(16) 0.3660(12) 0.9802(9) 0.047(2) Uani 1 1 d . . . . .
C23 C 0.2614(14) 0.3539(11) 0.6901(9) 0.0373(19) Uani 1 1 d . . . . .
C24 C 0.2843(16) 0.3638(13) 0.7856(10) 0.046(3) Uani 1 1 d . . . . .
H24 H 0.361441 0.414167 0.788263 0.055 Uiso 1 1 calc R U . . .
C25 C 0.1934(16) 0.2995(12) 0.8760(10) 0.047(2) Uani 1 1 d . . . . .
H25 H 0.210655 0.306000 0.938994 0.056 Uiso 1 1 calc R U . . .
C26 C 0.0784(15) 0.2266(12) 0.8734(9) 0.047(2) Uani 1 1 d . . . . .
C27 C 0.0528(15) 0.2131(12) 0.7806(10) 0.047(2) Uani 1 1 d . . . . .
H27 H -0.023646 0.161330 0.779283 0.057 Uiso 1 1 calc R U . . .
C28 C 0.1445(14) 0.2792(12) 0.6876(9) 0.043(2) Uani 1 1 d . . . . .
C29 C 0.018(2) 0.0607(14) 0.9968(10) 0.062(3) Uani 1 1 d . . . . .
C30 C 0.1110(14) 0.2715(13) 0.5872(10) 0.047(2) Uani 1 1 d . . . . .
H30A H 0.021420 0.219905 0.600618 0.056 Uiso 1 1 calc R U . . .
H30B H 0.079902 0.349179 0.558910 0.056 Uiso 1 1 calc R U . . .
C31 C 0.2204(14) 0.2018(12) 0.4135(9) 0.043(2) Uani 1 1 d . . . . .
H31 H 0.174674 0.273561 0.382836 0.052 Uiso 1 1 calc R U . . .
C32 C 0.1040(16) 0.1015(13) 0.4347(10) 0.052(3) Uani 1 1 d . . . . .
H32A H 0.146687 0.031364 0.468048 0.062 Uiso 1 1 calc R U . . .
H32B H 0.001683 0.122996 0.482327 0.062 Uiso 1 1 calc R U . . .
C33 C 0.0762(17) 0.0738(13) 0.3359(11) 0.055(3) Uani 1 1 d . . . . .
H33A H 0.024702 0.141344 0.305372 0.066 Uiso 1 1 calc R U . . .
H33B H 0.005342 0.007568 0.352470 0.066 Uiso 1 1 calc R U . . .
C34 C 0.2363(17) 0.0439(13) 0.2584(11) 0.057(3) Uani 1 1 d . . . . .
H34A H 0.218153 0.029284 0.194631 0.068 Uiso 1 1 calc R U . . .
H34B H 0.283683 -0.027328 0.286952 0.068 Uiso 1 1 calc R U . . .
C35 C 0.3524(16) 0.1458(13) 0.2347(10) 0.051(3) Uani 1 1 d . . . . .
H35A H 0.454394 0.125676 0.186085 0.062 Uiso 1 1 calc R U . . .
H35B H 0.307525 0.216325 0.203451 0.062 Uiso 1 1 calc R U . . .
C36 C 0.3789(15) 0.1684(12) 0.3362(10) 0.042(2) Uani 1 1 d . . . . .
H36 H 0.419619 0.094491 0.366985 0.051 Uiso 1 1 calc R U . . .
C37 C 0.6671(15) 0.2098(12) 0.2918(10) 0.046(2) Uani 1 1 d . . . . .
H37A H 0.677747 0.145592 0.344772 0.055 Uiso 1 1 calc R U . . .
H37B H 0.690578 0.178313 0.226466 0.055 Uiso 1 1 calc R U . . .
C38 C 0.7834(14) 0.3018(12) 0.2817(9) 0.042(2) Uani 1 1 d . . . . .
C39 C 0.8944(15) 0.3427(12) 0.1872(9) 0.044(2) Uani 1 1 d . . . . .
H39 H 0.898879 0.310240 0.127839 0.053 Uiso 1 1 calc R U . . .
C40 C 0.9976(15) 0.4309(13) 0.1808(10) 0.047(2) Uani 1 1 d . . . . .
C41 C 0.9960(17) 0.4817(17) 0.2670(10) 0.065(4) Uani 1 1 d . . . . .
H41 H 1.066071 0.541191 0.261979 0.078 Uiso 1 1 calc R U . . .
C42 C 0.8844(16) 0.4399(15) 0.3626(10) 0.061(3) Uani 1 1 d . . . . .
H42 H 0.882371 0.472148 0.421573 0.073 Uiso 1 1 calc R U . . .
C43 C 0.7794(14) 0.3541(13) 0.3718(9) 0.047(2) Uani 1 1 d . . . . .
C44 C 1.0612(15) 0.5627(13) 0.0290(10) 0.050(3) Uani 1 1 d . . . . .
O51 O 0.6931(9) 0.1312(8) 0.6027(7) 0.077(3) Uani 1 1 d D . . . .
H51 H 0.665093 0.181806 0.561699 0.115 Uiso 1 1 calc R U . . .
C51 C 0.631(2) 0.1609(18) 0.7028(13) 0.085(4) Uani 1 1 d . . . . .
H51A H 0.635157 0.244645 0.700551 0.128 Uiso 1 1 calc R U . . .
H51B H 0.693522 0.121380 0.745642 0.128 Uiso 1 1 calc R U . . .
H51C H 0.521131 0.136981 0.731322 0.128 Uiso 1 1 calc R U . . .
O71 O 0.4479(3) 0.01393(17) 0.56141(17) 0.075(3) Uani 0.75 1 d G . P . .
H71A H 0.519642 0.043362 0.580011 0.113 Uiso 0.75 1 d DG U P . .
H71B H 0.490793 -0.039377 0.523639 0.113 Uiso 0.75 1 d DG U P . .
O61A O 0.5448(15) 0.8386(7) 0.4379(7) 0.098(5) Uani 0.75 1 d D . P A 1
H61A H 0.543450 0.772789 0.471516 0.147 Uiso 0.75 1 calc R U P A 1
C61A C 0.659(3) 0.837(2) 0.3338(17) 0.087(6) Uani 0.75 1 d D . P A 1
H61B H 0.615342 0.884757 0.283589 0.131 Uiso 0.75 1 calc R U P A 1
H61C H 0.676373 0.757764 0.318092 0.131 Uiso 0.75 1 calc R U P A 1
H61D H 0.759085 0.868733 0.331461 0.131 Uiso 0.75 1 calc R U P A 1
O61B O 0.739(4) 0.788(3) 0.398(2) 0.062(8) Uani 0.25 1 d D U P B 2
H61E H 0.696732 0.730821 0.439267 0.093 Uiso 0.25 1 calc R U P B 2
C61B C 0.759(7) 0.766(6) 0.292(3) 0.072(12) Uani 0.25 1 d D U P B 2
H61F H 0.725950 0.688203 0.293357 0.108 Uiso 0.25 1 calc R U P B 2
H61G H 0.870405 0.774215 0.252219 0.108 Uiso 0.25 1 calc R U P B 2
H61H H 0.694470 0.822929 0.261709 0.108 Uiso 0.25 1 calc R U P B 2

loop_
_atom_site_aniso_label
_atom_site_aniso_U_11
_atom_site_aniso_U_22
_atom_site_aniso_U_33
_atom_site_aniso_U_23
_atom_site_aniso_U_13
_atom_site_aniso_U_12
Zn1 0.0530(7) 0.0570(8) 0.0184(6) -0.0103(5) -0.0144(5) -0.0081(6)
Zn2 0.0462(7) 0.0559(8) 0.0202(6) -0.0094(5) -0.0081(5) -0.0115(6)
F1 0.074(5) 0.123(8) 0.081(7) 0.034(6) 0.004(4) -0.007(5)
F2 0.126(7) 0.098(6) 0.033(4) 0.016(4) -0.008(4) 0.012(5)
F3 0.158(9) 0.071(5) 0.056(5) -0.005(4) -0.016(5) -0.028(5)
F4 0.051(3) 0.109(6) 0.038(3) 0.013(3) -0.016(3) -0.016(3)
F5 0.072(4) 0.094(6) 0.028(4) -0.003(3) -0.028(3) -0.007(4)
F6 0.100(5) 0.072(4) 0.037(4) -0.008(3) -0.021(3) -0.021(4)
F7 0.121(8) 0.127(9) 0.077(7) 0.026(6) -0.034(6) 0.002(7)
F8 0.135(7) 0.086(5) 0.029(4) -0.001(3) 0.013(4) -0.029(5)
F9 0.224(12) 0.075(6) 0.041(4) -0.016(4) -0.022(6) -0.041(7)
F10 0.054(3) 0.116(6) 0.037(3) 0.006(3) -0.021(3) -0.025(4)
F11 0.056(4) 0.100(6) 0.023(3) 0.002(3) 0.000(3) -0.020(4)
F12 0.104(6) 0.088(5) 0.046(4) -0.021(4) -0.015(4) -0.006(4)
O1 0.064(4) 0.058(4) 0.014(3) -0.009(3) -0.015(3) -0.005(3)
O2 0.080(5) 0.074(5) 0.022(3) -0.002(3) -0.019(3) -0.002(4)
O3 0.059(4) 0.073(5) 0.011(3) -0.003(3) -0.012(3) -0.015(3)
O4 0.052(4) 0.078(5) 0.019(3) -0.004(3) -0.022(3) -0.013(4)
O5 0.059(4) 0.054(4) 0.022(3) -0.012(3) -0.006(3) -0.014(3)
O6 0.071(5) 0.070(5) 0.019(3) -0.006(3) 0.002(3) -0.019(4)
O7 0.049(4) 0.082(5) 0.014(3) -0.005(3) -0.008(2) -0.010(3)
O8 0.045(4) 0.075(5) 0.024(4) -0.005(3) -0.007(3) -0.013(4)
N1 0.055(4) 0.057(5) 0.016(4) -0.011(3) -0.015(3) -0.008(4)
N2 0.048(4) 0.052(5) 0.021(4) -0.015(3) -0.012(3) -0.010(4)
N3 0.040(4) 0.062(5) 0.022(4) -0.010(3) -0.010(3) -0.011(3)
N4 0.046(4) 0.052(5) 0.026(4) -0.006(3) -0.012(3) -0.012(4)
C1 0.057(5) 0.055(5) 0.023(4) -0.010(4) -0.021(4) -0.010(4)
C2 0.059(6) 0.055(7) 0.031(6) -0.006(5) -0.021(5) -0.004(5)
C3 0.061(6) 0.072(7) 0.018(5) -0.008(4) -0.011(4) -0.012(5)
C4 0.064(6) 0.059(6) 0.012(4) -0.002(4) -0.015(4) -0.008(5)
C5 0.059(6) 0.065(6) 0.022(5) -0.009(4) -0.018(4) -0.010(5)
C6 0.056(5) 0.060(6) 0.021(4) -0.009(4) -0.019(4) -0.016(4)
C7 0.077(8) 0.071(8) 0.033(6) 0.003(5) -0.005(5) 0.010(6)
C8 0.051(5) 0.074(7) 0.029(5) -0.015(5) -0.018(4) -0.012(5)
C9 0.043(4) 0.054(5) 0.020(4) -0.006(4) -0.005(3) -0.016(4)
C10 0.051(5) 0.057(6) 0.031(5) -0.006(4) -0.015(4) -0.010(4)
C11 0.049(5) 0.068(7) 0.036(6) -0.007(5) -0.015(4) -0.005(5)
C12 0.050(5) 0.069(7) 0.031(5) -0.020(5) -0.009(4) -0.004(5)
C13 0.055(6) 0.084(8) 0.031(5) -0.021(5) -0.015(4) -0.008(5)
C14 0.042(4) 0.055(5) 0.024(5) -0.014(4) -0.009(4) -0.008(4)
C15 0.053(5) 0.062(6) 0.024(5) -0.008(4) -0.018(4) -0.017(5)
C16 0.051(5) 0.066(6) 0.017(4) -0.014(4) -0.014(4) -0.013(4)
C17 0.047(5) 0.064(6) 0.022(4) -0.009(4) -0.013(4) -0.017(4)
C18 0.052(5) 0.071(7) 0.013(4) -0.005(4) -0.015(4) -0.010(5)
C19 0.050(5) 0.076(7) 0.026(5) -0.010(4) -0.016(4) -0.005(5)
C20 0.046(5) 0.077(7) 0.020(4) -0.016(4) -0.008(4) -0.012(5)
C21 0.046(5) 0.061(6) 0.017(4) -0.009(4) -0.006(3) -0.013(4)
C22 0.062(6) 0.067(6) 0.020(4) -0.003(4) -0.023(4) -0.008(5)
C23 0.043(4) 0.044(5) 0.018(4) 0.002(3) -0.002(3) -0.004(4)
C24 0.052(6) 0.064(7) 0.022(5) -0.011(5) -0.005(4) -0.014(5)
C25 0.057(6) 0.063(6) 0.025(5) -0.011(4) -0.012(4) -0.015(5)
C26 0.053(5) 0.067(6) 0.020(4) -0.013(4) -0.003(4) -0.012(5)
C27 0.050(5) 0.061(6) 0.027(5) -0.005(4) -0.002(4) -0.019(5)
C28 0.038(4) 0.067(6) 0.024(5) -0.008(4) -0.004(3) -0.007(4)
C29 0.088(9) 0.070(8) 0.021(5) -0.009(5) -0.002(5) -0.007(6)
C30 0.036(4) 0.077(7) 0.029(5) -0.019(4) -0.008(4) -0.003(4)
C31 0.045(5) 0.067(6) 0.024(5) -0.008(4) -0.017(4) -0.014(4)
C32 0.056(6) 0.073(7) 0.031(5) -0.005(5) -0.016(4) -0.018(5)
C33 0.068(7) 0.068(7) 0.041(6) -0.009(5) -0.030(5) -0.015(6)
C34 0.076(7) 0.069(7) 0.037(6) -0.017(5) -0.028(5) -0.011(6)
C35 0.059(6) 0.073(7) 0.025(5) -0.012(4) -0.010(4) -0.014(5)
C36 0.052(5) 0.054(6) 0.024(5) -0.009(4) -0.011(4) -0.013(4)
C37 0.057(6) 0.059(6) 0.021(5) -0.014(4) -0.006(4) -0.007(5)
C38 0.037(4) 0.060(6) 0.028(5) -0.005(4) -0.005(4) -0.005(4)
C39 0.046(5) 0.068(6) 0.021(4) -0.012(4) -0.011(4) -0.002(4)
C40 0.048(5) 0.078(7) 0.021(5) -0.005(4) -0.012(4) -0.026(5)
C41 0.056(6) 0.124(11) 0.018(5) -0.017(6) -0.006(4) -0.035(7)
C42 0.061(6) 0.112(10) 0.016(5) -0.012(5) -0.013(4) -0.037(6)
C43 0.045(5) 0.081(7) 0.020(4) -0.008(4) -0.014(4) -0.014(5)
C44 0.046(5) 0.081(8) 0.024(5) -0.016(5) -0.003(4) -0.013(5)
O51 0.082(6) 0.095(7) 0.045(5) 0.007(5) -0.013(4) -0.006(5)
C51 0.101(11) 0.098(11) 0.055(9) -0.013(8) -0.024(8) 0.016(9)
O71 0.081(8) 0.053(6) 0.089(9) 0.019(6) -0.034(7) -0.011(6)
O61A 0.145(13) 0.105(11) 0.056(8) 0.020(7) -0.046(8) -0.074(10)
C61A 0.089(13) 0.112(17) 0.056(12) -0.003(11) -0.018(10) -0.008(12)
O61B 0.058(14) 0.090(18) 0.035(12) 0.017(11) -0.015(10) -0.034(13)
C61B 0.08(2) 0.09(2) 0.043(13) 0.005(14) -0.024(13) -0.015(19)

loop_
_atom_type_symbol
_atom_type_description
_atom_type_scat_dispersion_real
_atom_type_scat_dispersion_imag
_atom_type_scat_source
C C 0.0181 0.0091 'International Tables Vol C Tables 4.2.6.8 and 6.1.1.4'
H H 0.0000 0.0000 'International Tables Vol C Tables 4.2.6.8 and 6.1.1.4'
F F 0.0727 0.0534 'International Tables Vol C Tables 4.2.6.8 and 6.1.1.4'
N N 0.0311 0.0180 'International Tables Vol C Tables 4.2.6.8 and 6.1.1.4'
O O 0.0492 0.0322 'International Tables Vol C Tables 4.2.6.8 and 6.1.1.4'
Zn Zn -1.5491 0.6778 'International Tables Vol C Tables 4.2.6.8 and 6.1.1.4'

loop_
_geom_angle_atom_site_label_1
_geom_angle_atom_site_label_2
_geom_angle_atom_site_label_3
_geom_angle
_geom_angle_site_symmetry_1
_geom_angle_site_symmetry_3
_geom_angle_publ_flag
O1 Zn1 Zn2 38.4(2) . . ?
O1 Zn1 N1 87.8(3) . . ?
O1 Zn1 N2 166.4(3) . . ?
O3 Zn1 Zn2 100.1(2) . . ?
O3 Zn1 O1 101.6(3) . . ?
O3 Zn1 O5 106.3(3) . . ?
O3 Zn1 N1 127.0(3) . . ?
O3 Zn1 N2 91.2(3) . . ?
O5 Zn1 Zn2 41.4(2) . . ?
O5 Zn1 O1 78.4(3) . . ?
O5 Zn1 N1 126.6(3) . . ?
O5 Zn1 N2 102.6(3) . . ?
N1 Zn1 Zn2 116.8(2) . . ?
N1 Zn1 N2 80.7(3) . . ?
N2 Zn1 Zn2 144.0(2) . . ?
O1 Zn2 Zn1 40.54(19) . . ?
O1 Zn2 O5 77.8(3) . . ?
O1 Zn2 O7 105.8(3) . . ?
O1 Zn2 N3 122.9(3) . . ?
O1 Zn2 N4 102.3(3) . . ?
O5 Zn2 Zn1 38.6(2) . . ?
O5 Zn2 N4 168.6(3) . . ?
O7 Zn2 Zn1 98.6(2) . . ?
O7 Zn2 O5 99.8(3) . . ?
O7 Zn2 N3 131.2(3) . . ?
O7 Zn2 N4 91.1(3) . . ?
N3 Zn2 Zn1 116.2(2) . . ?
N3 Zn2 O5 89.0(3) . . ?
N3 Zn2 N4 81.4(3) . . ?
N4 Zn2 Zn1 142.8(3) . . ?
Zn2 O1 Zn1 101.1(3) . . ?
C1 O1 Zn1 122.6(7) . . ?
C1 O1 Zn2 136.2(6) . . ?
C7 O2 C4 116.5(9) . . ?
C21 O3 Zn1 110.2(5) . . ?
C22 O4 C18 114.4(7) . . ?
Zn1 O5 Zn2 100.0(3) . . ?
C23 O5 Zn1 135.0(6) . . ?
C23 O5 Zn2 123.2(6) . . ?
C29 O6 C26 117.5(9) . . ?
C43 O7 Zn2 112.6(6) . . ?
C44 O8 C40 115.2(9) . . ?
Zn1 N1 H1 107.7 . . ?
C8 N1 Zn1 113.9(6) . . ?
C8 N1 H1 107.7 . . ?
C9 N1 Zn1 105.3(5) . . ?
C9 N1 H1 107.7 . . ?
C9 N1 C8 114.2(7) . . ?
Zn1 N2 H2 108.4 . . ?
C14 N2 Zn1 108.2(6) . . ?
C14 N2 H2 108.4 . . ?
C14 N2 C15 113.3(8) . . ?
C15 N2 Zn1 110.1(6) . . ?
C15 N2 H2 108.4 . . ?
Zn2 N3 H3 107.7 . . ?
C30 N3 Zn2 112.1(6) . . ?
C30 N3 H3 107.7 . . ?
C31 N3 Zn2 107.3(6) . . ?
C31 N3 H3 107.7 . . ?
C31 N3 C30 114.1(7) . . ?
Zn2 N4 H4 108.4 . . ?
C36 N4 Zn2 108.9(6) . . ?
C36 N4 H4 108.4 . . ?
C36 N4 C37 112.0(8) . . ?
C37 N4 Zn2 110.6(6) . . ?
C37 N4 H4 108.4 . . ?
O1 C1 C2 121.0(10) . . ?
O1 C1 C6 119.2(9) . . ?
C6 C1 C2 119.9(9) . . ?
C1 C2 H2A 119.7 . . ?
C3 C2 C1 120.6(11) . . ?
C3 C2 H2A 119.7 . . ?
C2 C3 H3A 120.8 . . ?
C4 C3 C2 118.3(10) . . ?
C4 C3 H3A 120.8 . . ?
C3 C4 O2 119.2(8) . . ?
C3 C4 C5 123.1(9) . . ?
C5 C4 O2 117.5(10) . . ?
C4 C5 H5 120.9 . . ?
C4 C5 C6 118.2(10) . . ?
C6 C5 H5 120.9 . . ?
C1 C6 C5 119.7(9) . . ?
C1 C6 C8 120.7(9) . . ?
C5 C6 C8 119.5(10) . . ?
F1 C7 O2 113.1(11) . . ?
F2 C7 F1 107.9(10) . . ?
F2 C7 O2 108.4(12) . . ?
F3 C7 F1 106.0(14) . . ?
F3 C7 F2 108.5(11) . . ?
F3 C7 O2 112.8(10) . . ?
N1 C8 H8A 109.5 . . ?
N1 C8 H8B 109.5 . . ?
C6 C8 N1 110.8(8) . . ?
C6 C8 H8A 109.5 . . ?
C6 C8 H8B 109.5 . . ?
H8A C8 H8B 108.1 . . ?
N1 C9 H9 108.5 . . ?
N1 C9 C10 112.8(7) . . ?
N1 C9 C14 105.9(7) . . ?
C10 C9 H9 108.5 . . ?
C14 C9 H9 108.5 . . ?
C14 C9 C10 112.4(8) . . ?
C9 C10 H10A 109.1 . . ?
C9 C10 H10B 109.1 . . ?
H10A C10 H10B 107.9 . . ?
C11 C10 C9 112.4(8) . . ?
C11 C10 H10A 109.1 . . ?
C11 C10 H10B 109.1 . . ?
C10 C11 H11A 109.3 . . ?
C10 C11 H11B 109.3 . . ?
H11A C11 H11B 107.9 . . ?
C12 C11 C10 111.8(8) . . ?
C12 C11 H11A 109.3 . . ?
C12 C11 H11B 109.3 . . ?
C11 C12 H12A 109.9 . . ?
C11 C12 H12B 109.9 . . ?
H12A C12 H12B 108.3 . . ?
C13 C12 C11 108.8(9) . . ?
C13 C12 H12A 109.9 . . ?
C13 C12 H12B 109.9 . . ?
C12 C13 H13A 109.4 . . ?
C12 C13 H13B 109.4 . . ?
C12 C13 C14 111.0(9) . . ?
H13A C13 H13B 108.0 . . ?
C14 C13 H13A 109.4 . . ?
C14 C13 H13B 109.4 . . ?
N2 C14 C9 109.0(8) . . ?
N2 C14 C13 113.3(8) . . ?
N2 C14 H14 107.6 . . ?
C9 C14 C13 111.5(8) . . ?
C9 C14 H14 107.6 . . ?
C13 C14 H14 107.6 . . ?
N2 C15 H15A 109.1 . . ?
N2 C15 H15B 109.1 . . ?
H15A C15 H15B 107.9 . . ?
C16 C15 N2 112.4(8) . . ?
C16 C15 H15A 109.1 . . ?
C16 C15 H15B 109.1 . . ?
C17 C16 C15 123.4(8) . . ?
C17 C16 C21 117.0(10) . . ?
C21 C16 C15 119.5(9) . . ?
C16 C17 H17 119.5 . . ?
C18 C17 C16 121.0(9) . . ?
C18 C17 H17 119.5 . . ?
C17 C18 O4 120.1(8) . . ?
C17 C18 C19 122.3(9) . . ?
C19 C18 O4 117.5(10) . . ?
C18 C19 H19 120.7 . . ?
C18 C19 C20 118.6(11) . . ?
C20 C19 H19 120.7 . . ?
C19 C20 H20 119.7 . . ?
C19 C20 C21 120.5(9) . . ?
C21 C20 H20 119.7 . . ?
O3 C21 C16 119.2(9) . . ?
O3 C21 C20 120.4(8) . . ?
C20 C21 C16 120.4(9) . . ?
F4 C22 F5 107.9(8) . . ?
F4 C22 F6 107.3(9) . . ?
F4 C22 O4 114.5(9) . . ?
F6 C22 F5 105.7(9) . . ?
O4 C22 F5 107.9(8) . . ?
O4 C22 F6 113.0(9) . . ?
O5 C23 C24 121.5(9) . . ?
O5 C23 C28 119.4(9) . . ?
C28 C23 C24 119.0(8) . . ?
C23 C24 H24 119.7 . . ?
C25 C24 C23 120.6(10) . . ?
C25 C24 H24 119.7 . . ?
C24 C25 H25 119.8 . . ?
C26 C25 C24 120.3(9) . . ?
C26 C25 H25 119.8 . . ?
C25 C26 O6 119.6(9) . . ?
C25 C26 C27 121.1(9) . . ?
C27 C26 O6 119.3(9) . . ?
C26 C27 H27 120.5 . . ?
C26 C27 C28 119.0(9) . . ?
C28 C27 H27 120.5 . . ?
C23 C28 C27 120.0(9) . . ?
C23 C28 C30 120.3(9) . . ?
C27 C28 C30 119.7(9) . . ?
F7 C29 F8 106.3(11) . . ?
F7 C29 F9 105.6(13) . . ?
F9 C29 F8 107.5(11) . . ?
O6 C29 F7 113.4(13) . . ?
O6 C29 F8 109.3(11) . . ?
O6 C29 F9 114.3(12) . . ?
N3 C30 C28 112.0(8) . . ?
N3 C30 H30A 109.2 . . ?
N3 C30 H30B 109.2 . . ?
C28 C30 H30A 109.2 . . ?
C28 C30 H30B 109.2 . . ?
H30A C30 H30B 107.9 . . ?
N3 C31 H31 109.0 . . ?
N3 C31 C32 112.5(8) . . ?
N3 C31 C36 108.6(7) . . ?
C32 C31 H31 109.0 . . ?
C36 C31 H31 109.0 . . ?
C36 C31 C32 108.6(9) . . ?
C31 C32 H32A 109.1 . . ?
C31 C32 H32B 109.1 . . ?
H32A C32 H32B 107.9 . . ?
C33 C32 C31 112.3(9) . . ?
C33 C32 H32A 109.1 . . ?
C33 C32 H32B 109.1 . . ?
C32 C33 H33A 109.7 . . ?
C32 C33 H33B 109.7 . . ?
C32 C33 C34 110.0(9) . . ?
H33A C33 H33B 108.2 . . ?
C34 C33 H33A 109.7 . . ?
C34 C33 H33B 109.7 . . ?
C33 C34 H34A 109.6 . . ?
C33 C34 H34B 109.6 . . ?
C33 C34 C35 110.4(10) . . ?
H34A C34 H34B 108.1 . . ?
C35 C34 H34A 109.6 . . ?
C35 C34 H34B 109.6 . . ?
C34 C35 H35A 109.9 . . ?
C34 C35 H35B 109.9 . . ?
H35A C35 H35B 108.3 . . ?
C36 C35 C34 109.0(9) . . ?
C36 C35 H35A 109.9 . . ?
C36 C35 H35B 109.9 . . ?
N4 C36 C31 109.9(8) . . ?
N4 C36 C35 113.2(8) . . ?
N4 C36 H36 107.5 . . ?
C31 C36 C35 110.9(8) . . ?
C31 C36 H36 107.5 . . ?
C35 C36 H36 107.5 . . ?
N4 C37 H37A 109.5 . . ?
N4 C37 H37B 109.5 . . ?
H37A C37 H37B 108.1 . . ?
C38 C37 N4 110.6(9) . . ?
C38 C37 H37A 109.5 . . ?
C38 C37 H37B 109.5 . . ?
C39 C38 C37 122.6(9) . . ?
C39 C38 C43 118.2(9) . . ?
C43 C38 C37 119.2(8) . . ?
C38 C39 H39 119.7 . . ?
C40 C39 C38 120.6(9) . . ?
C40 C39 H39 119.7 . . ?
C39 C40 O8 119.3(9) . . ?
C39 C40 C41 121.8(10) . . ?
C41 C40 O8 118.8(9) . . ?
C40 C41 H41 121.2 . . ?
C40 C41 C42 117.5(11) . . ?
C42 C41 H41 121.2 . . ?
C41 C42 H42 118.8 . . ?
C43 C42 C41 122.4(10) . . ?
C43 C42 H42 118.8 . . ?
O7 C43 C38 119.5(9) . . ?
O7 C43 C42 121.1(9) . . ?
C42 C43 C38 119.4(9) . . ?
F10 C44 F11 106.9(8) . . ?
F12 C44 F10 106.7(10) . . ?
F12 C44 F11 107.3(10) . . ?
O8 C44 F10 113.6(10) . . ?
O8 C44 F11 108.1(9) . . ?
O8 C44 F12 113.9(9) . . ?
C51 O51 H51 109.5 . . ?
O51 C51 H51A 109.5 . . ?
O51 C51 H51B 109.5 . . ?
O51 C51 H51C 109.5 . . ?
H51A C51 H51B 109.5 . . ?
H51A C51 H51C 109.5 . . ?
H51B C51 H51C 109.5 . . ?
H71A O71 H71B 109.5 . . ?
C61A O61A H61A 109.5 . . ?
O61A C61A H61B 109.5 . . ?
O61A C61A H61C 109.5 . . ?
O61A C61A H61D 109.5 . . ?
H61B C61A H61C 109.5 . . ?
H61B C61A H61D 109.5 . . ?
H61C C61A H61D 109.5 . . ?
C61B O61B H61E 109.5 . . ?
O61B C61B H61F 109.5 . . ?
O61B C61B H61G 109.5 . . ?
O61B C61B H61H 109.5 . . ?
H61F C61B H61G 109.5 . . ?
H61F C61B H61H 109.5 . . ?
H61G C61B H61H 109.5 . . ?

loop_
_geom_bond_atom_site_label_1
_geom_bond_atom_site_label_2
_geom_bond_distance
_geom_bond_site_symmetry_2
_geom_bond_publ_flag
Zn1 Zn2 3.1394(16) . ?
Zn1 O1 2.079(7) . ?
Zn1 O3 1.987(7) . ?
Zn1 O5 1.990(8) . ?
Zn1 N1 2.132(8) . ?
Zn1 N2 2.186(8) . ?
Zn2 O1 1.985(8) . ?
Zn2 O5 2.108(7) . ?
Zn2 O7 1.987(7) . ?
Zn2 N3 2.101(8) . ?
Zn2 N4 2.189(8) . ?
F1 C7 1.323(16) . ?
F2 C7 1.317(15) . ?
F3 C7 1.306(16) . ?
F4 C22 1.315(13) . ?
F5 C22 1.347(11) . ?
F6 C22 1.339(13) . ?
F7 C29 1.312(18) . ?
F8 C29 1.341(13) . ?
F9 C29 1.315(15) . ?
F10 C44 1.326(12) . ?
F11 C44 1.338(12) . ?
F12 C44 1.325(14) . ?
O1 C1 1.349(12) . ?
O2 C4 1.429(11) . ?
O2 C7 1.333(17) . ?
O3 C21 1.366(11) . ?
O4 C18 1.428(11) . ?
O4 C22 1.337(13) . ?
O5 C23 1.333(11) . ?
O6 C26 1.417(12) . ?
O6 C29 1.291(16) . ?
O7 C43 1.341(12) . ?
O8 C40 1.418(12) . ?
O8 C44 1.322(15) . ?
N1 H1 0.9800 . ?
N1 C8 1.497(11) . ?
N1 C9 1.493(11) . ?
N2 H2 0.9800 . ?
N2 C14 1.476(14) . ?
N2 C15 1.483(12) . ?
N3 H3 0.9800 . ?
N3 C30 1.490(12) . ?
N3 C31 1.489(11) . ?
N4 H4 0.9800 . ?
N4 C36 1.480(13) . ?
N4 C37 1.491(14) . ?
C1 C2 1.408(16) . ?
C1 C6 1.378(15) . ?
C2 H2A 0.9300 . ?
C2 C3 1.390(15) . ?
C3 H3A 0.9300 . ?
C3 C4 1.371(16) . ?
C4 C5 1.378(14) . ?
C5 H5 0.9300 . ?
C5 C6 1.424(14) . ?
C6 C8 1.495(14) . ?
C8 H8A 0.9700 . ?
C8 H8B 0.9700 . ?
C9 H9 0.9800 . ?
C9 C10 1.537(14) . ?
C9 C14 1.525(12) . ?
C10 H10A 0.9700 . ?
C10 H10B 0.9700 . ?
C10 C11 1.535(15) . ?
C11 H11A 0.9700 . ?
C11 H11B 0.9700 . ?
C11 C12 1.524(15) . ?
C12 H12A 0.9700 . ?
C12 H12B 0.9700 . ?
C12 C13 1.518(17) . ?
C13 H13A 0.9700 . ?
C13 H13B 0.9700 . ?
C13 C14 1.532(13) . ?
C14 H14 0.9800 . ?
C15 H15A 0.9700 . ?
C15 H15B 0.9700 . ?
C15 C16 1.445(15) . ?
C16 C17 1.416(13) . ?
C16 C21 1.424(13) . ?
C17 H17 0.9300 . ?
C17 C18 1.348(15) . ?
C18 C19 1.387(15) . ?
C19 H19 0.9300 . ?
C19 C20 1.389(15) . ?
C20 H20 0.9300 . ?
C20 C21 1.393(16) . ?
C23 C24 1.397(14) . ?
C23 C28 1.390(14) . ?
C24 H24 0.9300 . ?
C24 C25 1.380(15) . ?
C25 H25 0.9300 . ?
C25 C26 1.364(15) . ?
C26 C27 1.382(14) . ?
C27 H27 0.9300 . ?
C27 C28 1.415(14) . ?
C28 C30 1.499(13) . ?
C30 H30A 0.9700 . ?
C30 H30B 0.9700 . ?
C31 H31 0.9800 . ?
C31 C32 1.526(14) . ?
C31 C36 1.525(14) . ?
C32 H32A 0.9700 . ?
C32 H32B 0.9700 . ?
C32 C33 1.521(14) . ?
C33 H33A 0.9700 . ?
C33 H33B 0.9700 . ?
C33 C34 1.525(18) . ?
C34 H34A 0.9700 . ?
C34 H34B 0.9700 . ?
C34 C35 1.534(16) . ?
C35 H35A 0.9700 . ?
C35 H35B 0.9700 . ?
C35 C36 1.531(13) . ?
C36 H36 0.9800 . ?
C37 H37A 0.9700 . ?
C37 H37B 0.9700 . ?
C37 C38 1.479(15) . ?
C38 C39 1.393(13) . ?
C38 C43 1.436(14) . ?
C39 H39 0.9300 . ?
C39 C40 1.379(14) . ?
C40 C41 1.384(15) . ?
C41 H41 0.9300 . ?
C41 C42 1.407(15) . ?
C42 H42 0.9300 . ?
C42 C43 1.359(15) . ?
O51 H51 0.8200 . ?
O51 C51 1.391(17) . ?
C51 H51A 0.9600 . ?
C51 H51B 0.9600 . ?
C51 H51C 0.9600 . ?
O71 H71A 0.8499 . ?
O71 H71B 0.8506 . ?
O61A H61A 0.8200 . ?
O61A C61A 1.47(2) . ?
C61A H61B 0.9600 . ?
C61A H61C 0.9600 . ?
C61A H61D 0.9600 . ?
O61B H61E 0.8200 . ?
O61B C61B 1.46(3) . ?
C61B H61F 0.9600 . ?
C61B H61G 0.9600 . ?
C61B H61H 0.9600 . ?

loop_
_geom_torsion_atom_site_label_1
_geom_torsion_atom_site_label_2
_geom_torsion_atom_site_label_3
_geom_torsion_atom_site_label_4
_geom_torsion
_geom_torsion_site_symmetry_1
_geom_torsion_site_symmetry_2
_geom_torsion_site_symmetry_3
_geom_torsion_site_symmetry_4
_geom_torsion_publ_flag
Zn1 O1 C1 C2 132.3(9) . . . . ?
Zn1 O1 C1 C6 -48.2(11) . . . . ?
Zn1 O3 C21 C16 -61.7(10) . . . . ?
Zn1 O3 C21 C20 119.5(8) . . . . ?
Zn1 O5 C23 C24 -61.9(14) . . . . ?
Zn1 O5 C23 C28 117.5(10) . . . . ?
Zn1 N1 C8 C6 -62.3(10) . . . . ?
Zn1 N1 C9 C10 177.6(6) . . . . ?
Zn1 N1 C9 C14 54.3(8) . . . . ?
Zn1 N2 C14 C9 33.6(8) . . . . ?
Zn1 N2 C14 C13 158.4(7) . . . . ?
Zn1 N2 C15 C16 -51.9(9) . . . . ?
Zn2 O1 C1 C2 -53.1(14) . . . . ?
Zn2 O1 C1 C6 126.4(9) . . . . ?
Zn2 O5 C23 C24 136.8(9) . . . . ?
Zn2 O5 C23 C28 -43.7(12) . . . . ?
Zn2 O7 C43 C38 -61.5(12) . . . . ?
Zn2 O7 C43 C42 119.5(11) . . . . ?
Zn2 N3 C30 C28 -65.2(10) . . . . ?
Zn2 N3 C31 C32 169.4(7) . . . . ?
Zn2 N3 C31 C36 49.1(9) . . . . ?
Zn2 N4 C36 C31 29.1(10) . . . . ?
Zn2 N4 C36 C35 153.7(7) . . . . ?
Zn2 N4 C37 C38 -55.6(9) . . . . ?
O1 C1 C2 C3 177.5(10) . . . . ?
O1 C1 C6 C5 179.3(9) . . . . ?
O1 C1 C6 C8 -3.0(14) . . . . ?
O2 C4 C5 C6 175.7(9) . . . . ?
O4 C18 C19 C20 179.5(10) . . . . ?
O5 C23 C24 C25 -179.9(10) . . . . ?
O5 C23 C28 C27 179.4(10) . . . . ?
O5 C23 C28 C30 -2.7(15) . . . . ?
O6 C26 C27 C28 174.9(10) . . . . ?
O8 C40 C41 C42 -179.3(12) . . . . ?
N1 C9 C10 C11 -168.2(8) . . . . ?
N1 C9 C14 N2 -59.7(10) . . . . ?
N1 C9 C14 C13 174.4(9) . . . . ?
N2 C15 C16 C17 -114.1(10) . . . . ?
N2 C15 C16 C21 65.1(12) . . . . ?
N3 C31 C32 C33 -177.5(10) . . . . ?
N3 C31 C36 N4 -52.7(11) . . . . ?
N3 C31 C36 C35 -178.6(9) . . . . ?
N4 C37 C38 C39 -113.9(10) . . . . ?
N4 C37 C38 C43 64.1(12) . . . . ?
C1 C2 C3 C4 4.2(17) . . . . ?
C1 C6 C8 N1 62.5(13) . . . . ?
C2 C1 C6 C5 -1.2(14) . . . . ?
C2 C1 C6 C8 176.5(9) . . . . ?
C2 C3 C4 O2 -178.8(10) . . . . ?
C2 C3 C4 C5 -3.3(17) . . . . ?
C3 C4 C5 C6 0.1(16) . . . . ?
C4 O2 C7 F1 60.8(14) . . . . ?
C4 O2 C7 F2 -179.6(9) . . . . ?
C4 O2 C7 F3 -59.4(14) . . . . ?
C4 C5 C6 C1 2.2(14) . . . . ?
C4 C5 C6 C8 -175.6(9) . . . . ?
C5 C6 C8 N1 -119.7(10) . . . . ?
C6 C1 C2 C3 -2.0(16) . . . . ?
C7 O2 C4 C3 -78.0(13) . . . . ?
C7 O2 C4 C5 106.2(12) . . . . ?
C8 N1 C9 C10 -56.8(11) . . . . ?
C8 N1 C9 C14 179.9(8) . . . . ?
C9 N1 C8 C6 176.7(9) . . . . ?
C9 C10 C11 C12 53.0(12) . . . . ?
C10 C9 C14 N2 176.7(7) . . . . ?
C10 C9 C14 C13 50.8(11) . . . . ?
C10 C11 C12 C13 -58.6(12) . . . . ?
C11 C12 C13 C14 60.8(11) . . . . ?
C12 C13 C14 N2 178.9(8) . . . . ?
C12 C13 C14 C9 -57.6(12) . . . . ?
C14 N2 C15 C16 -173.3(8) . . . . ?
C14 C9 C10 C11 -48.6(11) . . . . ?
C15 N2 C14 C9 156.0(8) . . . . ?
C15 N2 C14 C13 -79.2(10) . . . . ?
C15 C16 C17 C18 179.8(10) . . . . ?
C15 C16 C21 O3 0.3(14) . . . . ?
C15 C16 C21 C20 179.1(9) . . . . ?
C16 C17 C18 O4 -179.7(9) . . . . ?
C16 C17 C18 C19 0.7(16) . . . . ?
C17 C16 C21 O3 179.6(8) . . . . ?
C17 C16 C21 C20 -1.7(14) . . . . ?
C17 C18 C19 C20 -0.9(17) . . . . ?
C18 O4 C22 F4 -61.2(11) . . . . ?
C18 O4 C22 F5 178.6(8) . . . . ?
C18 O4 C22 F6 62.1(12) . . . . ?
C18 C19 C20 C21 -0.2(17) . . . . ?
C19 C20 C21 O3 -179.7(10) . . . . ?
C19 C20 C21 C16 1.5(15) . . . . ?
C21 C16 C17 C18 0.6(14) . . . . ?
C22 O4 C18 C17 87.7(12) . . . . ?
C22 O4 C18 C19 -92.7(12) . . . . ?
C23 C24 C25 C26 -0.9(18) . . . . ?
C23 C28 C30 N3 62.9(14) . . . . ?
C24 C23 C28 C27 -1.1(16) . . . . ?
C24 C23 C28 C30 176.8(10) . . . . ?
C24 C25 C26 O6 -175.3(11) . . . . ?
C24 C25 C26 C27 1.6(18) . . . . ?
C25 C26 C27 C28 -2.0(17) . . . . ?
C26 O6 C29 F7 56.8(14) . . . . ?
C26 O6 C29 F8 175.2(10) . . . . ?
C26 O6 C29 F9 -64.3(16) . . . . ?
C26 C27 C28 C23 1.8(17) . . . . ?
C26 C27 C28 C30 -176.1(10) . . . . ?
C27 C28 C30 N3 -119.2(11) . . . . ?
C28 C23 C24 C25 0.7(17) . . . . ?
C29 O6 C26 C25 -97.1(13) . . . . ?
C29 O6 C26 C27 86.0(14) . . . . ?
C30 N3 C31 C32 -65.8(12) . . . . ?
C30 N3 C31 C36 174.0(9) . . . . ?
C31 N3 C30 C28 172.6(9) . . . . ?
C31 C32 C33 C34 56.9(14) . . . . ?
C32 C31 C36 N4 -175.4(8) . . . . ?
C32 C31 C36 C35 58.7(11) . . . . ?
C32 C33 C34 C35 -57.0(13) . . . . ?
C33 C34 C35 C36 58.8(12) . . . . ?
C34 C35 C36 N4 175.7(9) . . . . ?
C34 C35 C36 C31 -60.3(12) . . . . ?
C36 N4 C37 C38 -177.3(8) . . . . ?
C36 C31 C32 C33 -57.2(12) . . . . ?
C37 N4 C36 C31 151.8(8) . . . . ?
C37 N4 C36 C35 -83.7(11) . . . . ?
C37 C38 C39 C40 178.2(11) . . . . ?
C37 C38 C43 O7 2.0(15) . . . . ?
C37 C38 C43 C42 -179.0(11) . . . . ?
C38 C39 C40 O8 179.7(10) . . . . ?
C38 C39 C40 C41 0.3(18) . . . . ?
C39 C38 C43 O7 -179.8(10) . . . . ?
C39 C38 C43 C42 -0.9(17) . . . . ?
C39 C40 C41 C42 0(2) . . . . ?
C40 O8 C44 F10 -61.4(12) . . . . ?
C40 O8 C44 F11 -179.8(8) . . . . ?
C40 O8 C44 F12 61.0(12) . . . . ?
C40 C41 C42 C43 -1(2) . . . . ?
C41 C42 C43 O7 -179.8(13) . . . . ?
C41 C42 C43 C38 1(2) . . . . ?
C43 C38 C39 C40 0.1(15) . . . . ?
C44 O8 C40 C39 93.7(13) . . . . ?
C44 O8 C40 C41 -86.9(14) . . . . ?
